data_7713056
loop_
_publ_author_name
'Rigoni, Giacomo'
'Nylund, Pamela Viktoria Sofie'
'Albrecht, Martin'

_publ_section_title
;
 Manganese(III) complexes stabilized with N-heterocyclic carbene ligands
 for alcohol oxidation catalysis
;
_journal_name_full 'Dalton Transactions'
_journal_paper_doi 10.1039/D3DT01013A
_journal_year 2023
_chemical_formula_moiety 'C36 H49 Mn N2 O4'
_chemical_formula_sum 'C36 H49 Mn N2 O4'
_chemical_formula_weight 628.71
_space_group_crystal_system triclinic
_space_group_IT_number 2
_space_group_name_Hall '-P 1'
_space_group_name_H-M_alt 'P -1'
_symmetry_Int_Tables_number 2
_atom_sites_solution_hydrogens geom
_atom_sites_solution_primary dual
_audit_creation_date 2023-03-30
_audit_creation_method
;
Olex2 1.5
(compiled 2021.12.09 svn.r5202d8cf for OlexSys, GUI svn.r6439)
;
_audit_update_record
;
2023-03-30 deposited with the CCDC.	2023-05-17 downloaded from the CCDC.
;
_cell_angle_alpha 62.126(4)
_cell_angle_beta 80.257(3)
_cell_angle_gamma 78.894(3)
_cell_formula_units_Z 2
_cell_length_a 10.2841(3)
_cell_length_b 13.6750(5)
_cell_length_c 14.2509(5)
_cell_measurement_reflns_used 11789
_cell_measurement_temperature 173.00(10)
_cell_measurement_theta_max 27.837
_cell_measurement_theta_min 2.01
_cell_volume 1731.21(12)
_computing_cell_refinement 'CrysAlisPro 1.171.40.84a (Rigaku OD, 2020)'
_computing_data_collection 'CrysAlisPro 1.171.40.84a (Rigaku OD, 2020)'
_computing_data_reduction 'CrysAlisPro 1.171.40.84a (Rigaku OD, 2020)'
_computing_molecular_graphics 'Olex2 1.5 (Dolomanov et al., 2009)'
_computing_publication_material 'Olex2 1.5 (Dolomanov et al., 2009)'
_computing_structure_refinement 'SHELXL 2018/3 (Sheldrick, 2015)'
_computing_structure_solution 'SHELXT 2018/2 (Sheldrick, 2018)'
_diffrn_ambient_environment N~2~
_diffrn_ambient_temperature 173.00(10)
_diffrn_detector 'CCD plate'
_diffrn_detector_area_resol_mean 16.0965
_diffrn_detector_type Eos
_diffrn_measured_fraction_theta_full 1
_diffrn_measured_fraction_theta_max 1
_diffrn_measurement_details
;
List of Runs (angles in degrees, time in seconds):

  # Type    Start    End  Width  t~exp~   \w     \q     \k     \f   Frames
#--------------------------------------------------------------------------
  1  \w    -28.00 109.00   1.00   30.00    --   27.56  38.00 -30.00  137
  2  \w    -42.00  71.00   1.00   30.00    --   27.56 -77.00 -60.00  113
  3  \w    -10.00 104.00   1.00   30.00    --   27.56  57.00  60.00  114
  4  \w     39.00 122.00   1.00   30.00    --   27.56 178.00-120.00   83
  5  \w    -48.00  65.00   1.00   30.00    --   27.56 -57.00-180.00  113
  6  \w    -16.00  42.00   1.00   30.00    --   27.56  77.00-120.00   58
  7  \w    -10.00 104.00   1.00   30.00    --   27.56  57.00 150.00  114
  8  \w    -54.00  83.00   1.00   30.00    --   27.56 -38.00   0.00  137
  9  \w    -43.00  -7.00   1.00   30.00    --   27.56 127.00 -15.38   36
 10  \w    -67.00  42.00   1.00   30.00    --  -23.50  77.00 -90.00  109
 11  \w    -15.00  32.00   1.00   30.00    --  -23.50 -99.00  60.00   47
 12  \w     59.00 104.00   1.00   30.00    --   27.56  57.00-180.00   45
 13  \w    -42.00  71.00   1.00   30.00    --   27.56 -77.00-150.00  113
 14  \w    -15.00  83.00   1.00   30.00    --   27.56 -99.00 -30.00   98
 15  \w    -63.00 119.00   1.00   30.00    --   27.56   0.00-180.00  182
 16  \w    -16.00  42.00   1.00   30.00    --   27.56  77.00 -30.00   58
 17  \w    -63.00  16.00   1.00   30.00    --   27.56   0.00-150.00   79
;
_diffrn_measurement_device 'four-circle diffractometer'
_diffrn_measurement_device_type 'SuperNova, Single source at offset/far, Eos'
_diffrn_measurement_method '\w scans'
_diffrn_orient_matrix_type 'CrysAlisPro convention (1999,Acta A55,543-557)'
_diffrn_orient_matrix_UB_11 0.0320242
_diffrn_orient_matrix_UB_12 -0.0509425
_diffrn_orient_matrix_UB_13 0.037589
_diffrn_orient_matrix_UB_21 0.0204819
_diffrn_orient_matrix_UB_22 0.0289506
_diffrn_orient_matrix_UB_23 0.0241182
_diffrn_orient_matrix_UB_31 -0.0594699
_diffrn_orient_matrix_UB_32 -0.0083113
_diffrn_orient_matrix_UB_33 0.0346734
_diffrn_radiation_monochromator mirror
_diffrn_radiation_probe x-ray
_diffrn_radiation_type 'Mo K\a'
_diffrn_radiation_wavelength 0.71073
_diffrn_reflns_av_R_equivalents 0.0555
_diffrn_reflns_av_unetI/netI 0.073
_diffrn_reflns_Laue_measured_fraction_full 1
_diffrn_reflns_Laue_measured_fraction_max 1
_diffrn_reflns_limit_h_max 12
_diffrn_reflns_limit_h_min -12
_diffrn_reflns_limit_k_max 17
_diffrn_reflns_limit_k_min -17
_diffrn_reflns_limit_l_max 17
_diffrn_reflns_limit_l_min -17
_diffrn_reflns_number 40807
_diffrn_reflns_point_group_measured_fraction_full 1
_diffrn_reflns_point_group_measured_fraction_max 1
_diffrn_reflns_theta_full 25.242
_diffrn_reflns_theta_max 26.364
_diffrn_reflns_theta_min 1.623
_diffrn_source 'micro-focus sealed X-ray tube'
_diffrn_source_type 'SuperNova (Mo) X-ray Source'
_exptl_absorpt_coefficient_mu 0.42
_exptl_absorpt_correction_T_max 0.9411
_exptl_absorpt_correction_T_min 0.9411
_exptl_absorpt_correction_type empirical
_exptl_absorpt_process_details
;
        CrysAlisPro 1.171.40.84a (Rigaku Oxford Diffraction, 2020)
        Spherical absorption correction
        using equivalent radius and absorption coefficient.
        Empirical absorption correction using spherical harmonics,
        implemented in SCALE3 ABSPACK scaling algorithm.
;
_exptl_crystal_colour 'clear reddish red'
_exptl_crystal_density_diffrn 1.206
_exptl_crystal_description block
_exptl_crystal_F_000 672
_exptl_crystal_recrystallization_method 'Re-crystallisation from solvent: acetonitrile'
_exptl_crystal_size_max 0.252
_exptl_crystal_size_mid 0.184
_exptl_crystal_size_min 0.133
_refine_diff_density_max 2.558
_refine_diff_density_min -0.394
_refine_diff_density_rms 0.1
_refine_ls_extinction_method none
_refine_ls_goodness_of_fit_ref 1.077
_refine_ls_hydrogen_treatment constr
_refine_ls_matrix_type full
_refine_ls_number_parameters 402
_refine_ls_number_reflns 7068
_refine_ls_number_restraints 0
_refine_ls_restrained_S_all 1.077
_refine_ls_R_factor_all 0.0878
_refine_ls_R_factor_gt 0.0751
_refine_ls_shift/su_max 0
_refine_ls_shift/su_mean 0
_refine_ls_structure_factor_coef Fsqd
_refine_ls_weighting_details 'w=1/[\s^2^(Fo^2^)+(0.1175P)^2^+2.6937P] where P=(Fo^2^+2Fc^2^)/3'
_refine_ls_weighting_scheme calc
_refine_ls_wR_factor_gt 0.205
_refine_ls_wR_factor_ref 0.2158
_reflns_Friedel_coverage 0
_reflns_number_gt 5880
_reflns_number_total 7068
_reflns_threshold_expression 'I > 2\s(I)'
_cod_data_source_file d3dt01013a2.cif
_cod_data_source_block 20MA104_PN5150
_cod_original_cell_volume 1731.22(12)
_cod_database_code 7713056
_shelx_shelxl_version_number 2018/3
_olex2_refinement_description
;
1.a Aromatic/amide H refined with riding coordinates:
 C21(H21), C23(H23), C9(H9), C3(H3), C2(H2), C7(H7), C33(H33)
1.b Idealised Me refined as rotating group:
 C27(H27A,H27B,H27C), C30(H30A,H30B,H30C), C29(H29A,H29B,H29C), C17(H17A,H17B,
 H17C), C28(H28A,H28B,H28C), C26(H26A,H26B,H26C), C31(H31A,H31B,H31C), C12(H12A,
 H12B,H12C), C15(H15A,H15B,H15C), C16(H16A,H16B,H16C), C13(H13A,H13B,H13C),
 C35(H35A,H35B,H35C), C14(H14A,H14B,H14C), C36(H36A,H36B,H36C)
;
_smtbx_masks_void_probe_radius 1.2
_smtbx_masks_void_truncation_radius 1.2
_olex2_submission_special_instructions 'No special instructions were received'
_oxdiff_exptl_absorpt_empirical_details
;
Empirical correction (ABSPACK) includes:
- Absorption correction using spherical harmonics
- Frame scaling
;
_oxdiff_exptl_absorpt_empirical_full_max 1.260
_oxdiff_exptl_absorpt_empirical_full_min 0.807

loop_
_space_group_symop_id
_space_group_symop_operation_xyz
1 'x, y, z'
2 '-x, -y, -z'

loop_
_atom_site_label
_atom_site_type_symbol
_atom_site_fract_x
_atom_site_fract_y
_atom_site_fract_z
_atom_site_U_iso_or_equiv
_atom_site_adp_type
_atom_site_occupancy
_atom_site_site_symmetry_order
_atom_site_calc_flag
_atom_site_refinement_flags_posn
_atom_site_refinement_flags_adp
_atom_site_refinement_flags_occupancy
_atom_site_disorder_assembly
_atom_site_disorder_group
Mn1 Mn 0.76237(5) 0.31870(4) 0.44272(4) 0.02893(19) Uani 1 1 d . . . . .
O2 O 0.6163(2) 0.2550(2) 0.5308(2) 0.0317(5) Uani 1 1 d . . . . .
O3 O 0.6683(3) 0.3680(2) 0.3061(2) 0.0363(6) Uani 1 1 d . . . . .
O1 O 0.9199(3) 0.3787(2) 0.3773(2) 0.0380(6) Uani 1 1 d . . . . .
O4 O 0.8438(3) 0.1783(2) 0.4367(2) 0.0368(6) Uani 1 1 d . . . . .
N1 N 0.7776(3) 0.5282(2) 0.4564(2) 0.0259(6) Uani 1 1 d . . . . .
N2 N 0.6259(3) 0.4357(2) 0.5728(2) 0.0256(6) Uani 1 1 d . . . . .
C1 C 0.7205(3) 0.4333(3) 0.4949(3) 0.0269(7) Uani 1 1 d . . . . .
C8 C 1.0317(3) 0.6959(3) 0.2571(3) 0.0303(7) Uani 1 1 d . . . . .
C18 C 0.5524(3) 0.3452(3) 0.6444(3) 0.0256(7) Uani 1 1 d . . . . .
C21 C 0.4284(3) 0.1664(3) 0.7906(3) 0.0290(7) Uani 1 1 d . . . . .
H21 H 0.386298 0.10571 0.840642 0.035 Uiso 1 1 calc R U . . .
C22 C 0.4243(3) 0.2558(3) 0.8137(3) 0.0274(7) Uani 1 1 d . . . . .
C4 C 0.8871(3) 0.5583(3) 0.3753(3) 0.0276(7) Uani 1 1 d . . . . .
C20 C 0.4909(3) 0.1620(3) 0.6984(3) 0.0289(7) Uani 1 1 d . . . . .
C5 C 0.9542(3) 0.4800(3) 0.3391(3) 0.0285(7) Uani 1 1 d . . . . .
C23 C 0.4866(3) 0.3461(3) 0.7374(3) 0.0267(7) Uani 1 1 d . . . . .
H23 H 0.484055 0.408101 0.748877 0.032 Uiso 1 1 calc R U . . .
C9 C 0.9245(3) 0.6641(3) 0.3339(3) 0.0302(7) Uani 1 1 d . . . . .
H9 H 0.877031 0.714463 0.357895 0.036 Uiso 1 1 calc R U . . .
C19 C 0.5557(3) 0.2547(3) 0.6221(3) 0.0257(7) Uani 1 1 d . . . . .
C3 C 0.6219(4) 0.5334(3) 0.5810(3) 0.0299(7) Uani 1 1 d . . . . .
H3 H 0.56472 0.555509 0.627613 0.036 Uiso 1 1 calc R U . . .
C6 C 1.0620(3) 0.5121(3) 0.2595(3) 0.0312(7) Uani 1 1 d . . . . .
C2 C 0.7162(4) 0.5901(3) 0.5091(3) 0.0321(8) Uani 1 1 d . . . . .
H2 H 0.736503 0.658664 0.496939 0.039 Uiso 1 1 calc R U . . .
C7 C 1.0977(3) 0.6182(3) 0.2225(3) 0.0324(8) Uani 1 1 d . . . . .
H7 H 1.170011 0.638158 0.171535 0.039 Uiso 1 1 calc R U . . .
C11 C 1.0703(3) 0.8133(3) 0.2136(3) 0.0338(8) Uani 1 1 d . . . . .
C32 C 0.6851(4) 0.3146(3) 0.2517(3) 0.0360(8) Uani 1 1 d . . . . .
C24 C 0.4925(4) 0.0616(3) 0.6769(3) 0.0327(8) Uani 1 1 d . . . . .
C25 C 0.3569(3) 0.2571(3) 0.9176(3) 0.0307(7) Uani 1 1 d . . . . .
C10 C 1.1336(4) 0.4326(3) 0.2119(3) 0.0370(8) Uani 1 1 d . . . . .
C27 C 0.4190(4) 0.0978(3) 0.5781(3) 0.0425(9) Uani 1 1 d . . . . .
H27A H 0.328598 0.127488 0.589899 0.064 Uiso 1 1 calc R U . . .
H27B H 0.419876 0.034613 0.565532 0.064 Uiso 1 1 calc R U . . .
H27C H 0.462467 0.154097 0.517269 0.064 Uiso 1 1 calc R U . . .
C30 C 0.2359(4) 0.3471(4) 0.8931(3) 0.0427(9) Uani 1 1 d . . . . .
H30A H 0.171305 0.328291 0.864911 0.064 Uiso 1 1 calc R U . . .
H30B H 0.263138 0.417724 0.841666 0.064 Uiso 1 1 calc R U . . .
H30C H 0.197353 0.351702 0.957377 0.064 Uiso 1 1 calc R U . . .
C29 C 0.3120(4) 0.1441(4) 0.9986(3) 0.0413(9) Uani 1 1 d . . . . .
H29A H 0.272884 0.148052 1.063028 0.062 Uiso 1 1 calc R U . . .
H29B H 0.387409 0.087139 1.013975 0.062 Uiso 1 1 calc R U . . .
H29C H 0.247471 0.126417 0.969296 0.062 Uiso 1 1 calc R U . . .
C17 C 1.1062(4) 0.8293(3) 0.3050(4) 0.0436(9) Uani 1 1 d . . . . .
H17A H 1.180517 0.775409 0.336986 0.065 Uiso 1 1 calc R U . . .
H17B H 1.031374 0.819452 0.357483 0.065 Uiso 1 1 calc R U . . .
H17C H 1.129403 0.903142 0.277784 0.065 Uiso 1 1 calc R U . . .
C28 C 0.4227(4) -0.0311(3) 0.7711(3) 0.0435(9) Uani 1 1 d . . . . .
H28A H 0.464453 -0.053342 0.834708 0.065 Uiso 1 1 calc R U . . .
H28B H 0.429356 -0.093978 0.756898 0.065 Uiso 1 1 calc R U . . .
H28C H 0.330637 -0.003815 0.780668 0.065 Uiso 1 1 calc R U . . .
C26 C 0.6361(4) 0.0094(3) 0.6606(4) 0.0419(9) Uani 1 1 d . . . . .
H26A H 0.683576 0.064692 0.601965 0.063 Uiso 1 1 calc R U . . .
H26B H 0.634273 -0.051739 0.645556 0.063 Uiso 1 1 calc R U . . .
H26C H 0.679768 -0.017087 0.724165 0.063 Uiso 1 1 calc R U . . .
C31 C 0.4558(4) 0.2837(3) 0.9699(3) 0.0375(8) Uani 1 1 d . . . . .
H31A H 0.480269 0.356725 0.923421 0.056 Uiso 1 1 calc R U . . .
H31B H 0.533877 0.229473 0.98223 0.056 Uiso 1 1 calc R U . . .
H31C H 0.414874 0.281385 1.036477 0.056 Uiso 1 1 calc R U . . .
C34 C 0.8382(4) 0.1512(3) 0.3631(4) 0.0418(9) Uani 1 1 d . . . . .
C12 C 1.1975(4) 0.3240(4) 0.2984(4) 0.0497(11) Uani 1 1 d . . . . .
H12A H 1.266213 0.339757 0.325343 0.075 Uiso 1 1 calc R U . . .
H12B H 1.23521 0.273529 0.268641 0.075 Uiso 1 1 calc R U . . .
H12C H 1.131049 0.290547 0.355477 0.075 Uiso 1 1 calc R U . . .
C33 C 0.7660(4) 0.2128(4) 0.2757(4) 0.0433(10) Uani 1 1 d . . . . .
H33 H 0.771689 0.183387 0.227834 0.052 Uiso 1 1 calc R U . . .
C15 C 1.1910(5) 0.8339(4) 0.1305(4) 0.0512(11) Uani 1 1 d . . . . .
H15A H 1.210222 0.908703 0.104827 0.077 Uiso 1 1 calc R U . . .
H15B H 1.171898 0.824065 0.072021 0.077 Uiso 1 1 calc R U . . .
H15C H 1.266641 0.781975 0.162476 0.077 Uiso 1 1 calc R U . . .
C16 C 0.9533(4) 0.9006(3) 0.1626(4) 0.0504(11) Uani 1 1 d . . . . .
H16A H 0.878728 0.892028 0.215213 0.076 Uiso 1 1 calc R U . . .
H16B H 0.929342 0.890761 0.105609 0.076 Uiso 1 1 calc R U . . .
H16C H 0.978281 0.973903 0.13497 0.076 Uiso 1 1 calc R U . . .
C13 C 1.0336(4) 0.4067(4) 0.1614(4) 0.0475(10) Uani 1 1 d . . . . .
H13A H 0.966494 0.368681 0.215283 0.071 Uiso 1 1 calc R U . . .
H13B H 1.078781 0.360009 0.129159 0.071 Uiso 1 1 calc R U . . .
H13C H 0.992683 0.474989 0.107958 0.071 Uiso 1 1 calc R U . . .
C35 C 0.6069(5) 0.3654(5) 0.1559(4) 0.0575(12) Uani 1 1 d . . . . .
H35A H 0.627572 0.319695 0.119414 0.086 Uiso 1 1 calc R U . . .
H35B H 0.62971 0.438813 0.108716 0.086 Uiso 1 1 calc R U . . .
H35C H 0.513496 0.37008 0.178529 0.086 Uiso 1 1 calc R U . . .
C14 C 1.2422(5) 0.4867(4) 0.1248(4) 0.0604(14) Uani 1 1 d . . . . .
H14A H 1.203341 0.553912 0.068864 0.091 Uiso 1 1 calc R U . . .
H14B H 1.285069 0.435996 0.096531 0.091 Uiso 1 1 calc R U . . .
H14C H 1.306584 0.504247 0.154301 0.091 Uiso 1 1 calc R U . . .
C36 C 0.9179(6) 0.0415(5) 0.3775(6) 0.0787(19) Uani 1 1 d . . . . .
H36A H 0.901652 0.024053 0.322942 0.118 Uiso 1 1 calc R U . . .
H36B H 0.892078 -0.016132 0.446219 0.118 Uiso 1 1 calc R U . . .
H36C H 1.010913 0.046444 0.37247 0.118 Uiso 1 1 calc R U . . .

loop_
_atom_site_aniso_label
_atom_site_aniso_U_11
_atom_site_aniso_U_22
_atom_site_aniso_U_33
_atom_site_aniso_U_23
_atom_site_aniso_U_13
_atom_site_aniso_U_12
Mn1 0.0357(3) 0.0239(3) 0.0326(3) -0.0192(2) 0.0036(2) -0.0047(2)
O2 0.0352(13) 0.0320(13) 0.0396(14) -0.0264(11) 0.0018(10) -0.0072(10)
O3 0.0489(16) 0.0295(13) 0.0327(14) -0.0178(11) -0.0017(11) -0.0011(11)
O1 0.0413(14) 0.0284(13) 0.0482(16) -0.0248(12) 0.0160(12) -0.0105(11)
O4 0.0431(15) 0.0291(13) 0.0446(15) -0.0239(12) -0.0002(12) -0.0026(11)
N1 0.0320(15) 0.0187(13) 0.0284(14) -0.0138(11) 0.0026(11) -0.0026(11)
N2 0.0304(14) 0.0216(14) 0.0290(14) -0.0157(12) -0.0001(11) -0.0036(11)
C1 0.0298(17) 0.0229(16) 0.0296(17) -0.0136(14) 0.0005(13) -0.0050(13)
C8 0.0299(17) 0.0273(17) 0.0334(18) -0.0138(15) 0.0000(14) -0.0051(13)
C18 0.0281(16) 0.0210(15) 0.0286(17) -0.0121(13) -0.0012(13) -0.0034(12)
C21 0.0291(17) 0.0258(17) 0.0319(18) -0.0117(14) -0.0033(13) -0.0057(13)
C22 0.0279(16) 0.0269(17) 0.0288(17) -0.0131(14) -0.0038(13) -0.0041(13)
C4 0.0300(17) 0.0240(16) 0.0297(17) -0.0142(14) 0.0016(13) -0.0039(13)
C20 0.0306(17) 0.0240(16) 0.0350(18) -0.0150(14) -0.0036(14) -0.0051(13)
C5 0.0314(17) 0.0236(16) 0.0328(18) -0.0158(14) 0.0009(14) -0.0036(13)
C23 0.0300(17) 0.0253(16) 0.0287(17) -0.0159(14) 0.0000(13) -0.0045(13)
C9 0.0329(18) 0.0262(17) 0.0339(18) -0.0171(15) 0.0007(14) -0.0031(14)
C19 0.0291(16) 0.0237(16) 0.0272(16) -0.0144(13) -0.0027(13) -0.0018(13)
C3 0.0395(19) 0.0229(16) 0.0326(18) -0.0184(14) 0.0030(14) -0.0054(14)
C6 0.0276(17) 0.0337(19) 0.0365(19) -0.0208(16) 0.0003(14) -0.0030(14)
C2 0.041(2) 0.0250(17) 0.0353(19) -0.0199(15) 0.0039(15) -0.0054(14)
C7 0.0268(17) 0.0362(19) 0.0359(19) -0.0195(16) 0.0055(14) -0.0060(14)
C11 0.0293(18) 0.0258(18) 0.041(2) -0.0111(15) -0.0005(15) -0.0044(14)
C32 0.0354(19) 0.041(2) 0.038(2) -0.0234(17) 0.0059(15) -0.0137(16)
C24 0.0371(19) 0.0262(17) 0.041(2) -0.0191(16) -0.0008(15) -0.0081(14)
C25 0.0333(18) 0.0320(18) 0.0278(17) -0.0140(15) 0.0002(14) -0.0077(14)
C10 0.0312(18) 0.040(2) 0.047(2) -0.0284(18) 0.0080(16) -0.0068(15)
C27 0.057(3) 0.035(2) 0.046(2) -0.0246(18) -0.0096(19) -0.0105(18)
C30 0.036(2) 0.054(3) 0.036(2) -0.0230(19) 0.0025(16) 0.0010(18)
C29 0.049(2) 0.043(2) 0.031(2) -0.0142(17) 0.0038(16) -0.0177(18)
C17 0.043(2) 0.034(2) 0.057(3) -0.0220(19) -0.0060(18) -0.0076(17)
C28 0.050(2) 0.032(2) 0.052(2) -0.0215(19) 0.0027(19) -0.0136(17)
C26 0.043(2) 0.0248(18) 0.059(3) -0.0232(18) 0.0024(18) -0.0027(15)
C31 0.041(2) 0.045(2) 0.0311(19) -0.0200(17) -0.0007(15) -0.0108(17)
C34 0.039(2) 0.040(2) 0.063(3) -0.040(2) -0.0013(18) -0.0009(17)
C12 0.050(2) 0.043(2) 0.065(3) -0.037(2) -0.003(2) 0.0061(19)
C33 0.047(2) 0.048(2) 0.056(3) -0.041(2) -0.0013(19) -0.0056(18)
C15 0.052(3) 0.040(2) 0.060(3) -0.023(2) 0.017(2) -0.0190(19)
C16 0.042(2) 0.031(2) 0.064(3) -0.006(2) -0.015(2) -0.0037(17)
C13 0.049(2) 0.058(3) 0.050(2) -0.039(2) 0.0035(19) -0.007(2)
C35 0.072(3) 0.066(3) 0.045(3) -0.032(2) -0.011(2) -0.007(3)
C14 0.056(3) 0.061(3) 0.073(3) -0.046(3) 0.033(2) -0.020(2)
C36 0.088(4) 0.066(4) 0.114(5) -0.073(4) -0.039(4) 0.030(3)

loop_
_atom_type_symbol
_atom_type_description
_atom_type_scat_dispersion_real
_atom_type_scat_dispersion_imag
_atom_type_scat_source
C C 0.0033 0.0016 'International Tables Vol C Tables 4.2.6.8 and 6.1.1.4'
H H 0 0 'International Tables Vol C Tables 4.2.6.8 and 6.1.1.4'
Mn Mn 0.3368 0.7283 'International Tables Vol C Tables 4.2.6.8 and 6.1.1.4'
N N 0.0061 0.0033 'International Tables Vol C Tables 4.2.6.8 and 6.1.1.4'
O O 0.0106 0.006 'International Tables Vol C Tables 4.2.6.8 and 6.1.1.4'

loop_
_exptl_crystal_face_index_h
_exptl_crystal_face_index_k
_exptl_crystal_face_index_l
_exptl_crystal_face_perp_dist
1 1 1 0.1065
-1 -1 -1 0.119
1 0 -1 0.1133
0 1 1 0.0748
0 -1 -1 0.0586
1 1 0 0.1144
-1 1 1 0.1119
1 -1 -1 0.0928
0 1 0 0.1224
0 -1 0 0.0503
-1 -1 1 0.0773
1 1 -1 0.1082
-10 11 0 0.0964
0 10 -11 0.11
8 -9 8 0.086
-8 9 -8 0.1108
-14 1 0 0.1178
0 -1 17 0.082
0 1 -17 0.0938
-12 -1 -12 0.0923
12 1 12 0.1146
8 -7 9 0.0876
0 -10 11 0.0741
6 -5 13 0.0791
8 1 16 0.0871

loop_
_geom_angle_atom_site_label_1
_geom_angle_atom_site_label_2
_geom_angle_atom_site_label_3
_geom_angle
_geom_angle_site_symmetry_1
_geom_angle_site_symmetry_3
_geom_angle_publ_flag
O2 Mn1 O3 91.96(11) . . ?
O2 Mn1 O1 169.49(12) . . ?
O2 Mn1 O4 92.70(11) . . ?
O2 Mn1 C1 87.33(12) . . ?
O1 Mn1 O3 98.35(12) . . ?
O1 Mn1 O4 89.31(11) . . ?
O1 Mn1 C1 87.04(12) . . ?
O4 Mn1 O3 90.16(11) . . ?
O4 Mn1 C1 158.56(13) . . ?
C1 Mn1 O3 111.27(12) . . ?
C19 O2 Mn1 132.6(2) . . ?
C32 O3 Mn1 124.7(3) . . ?
C5 O1 Mn1 133.2(2) . . ?
C34 O4 Mn1 127.1(3) . . ?
C1 N1 C4 125.4(3) . . ?
C1 N1 C2 109.5(3) . . ?
C2 N1 C4 125.2(3) . . ?
C1 N2 C18 125.1(3) . . ?
C1 N2 C3 109.6(3) . . ?
C3 N2 C18 124.9(3) . . ?
N1 C1 Mn1 126.6(2) . . ?
N2 C1 Mn1 127.2(2) . . ?
N2 C1 N1 106.1(3) . . ?
C9 C8 C7 117.1(3) . . ?
C9 C8 C11 119.6(3) . . ?
C7 C8 C11 123.3(3) . . ?
C23 C18 N2 118.8(3) . . ?
C23 C18 C19 121.6(3) . . ?
C19 C18 N2 119.4(3) . . ?
C22 C21 H21 117.8 . . ?
C20 C21 H21 117.8 . . ?
C20 C21 C22 124.5(3) . . ?
C21 C22 C25 123.3(3) . . ?
C23 C22 C21 116.9(3) . . ?
C23 C22 C25 119.8(3) . . ?
C5 C4 N1 119.5(3) . . ?
C9 C4 N1 119.1(3) . . ?
C9 C4 C5 121.4(3) . . ?
C21 C20 C19 117.7(3) . . ?
C21 C20 C24 122.4(3) . . ?
C19 C20 C24 119.9(3) . . ?
O1 C5 C4 122.4(3) . . ?
O1 C5 C6 119.5(3) . . ?
C4 C5 C6 118.1(3) . . ?
C18 C23 C22 120.9(3) . . ?
C18 C23 H23 119.5 . . ?
C22 C23 H23 119.5 . . ?
C8 C9 H9 119.4 . . ?
C4 C9 C8 121.1(3) . . ?
C4 C9 H9 119.4 . . ?
O2 C19 C18 121.7(3) . . ?
O2 C19 C20 119.9(3) . . ?
C18 C19 C20 118.4(3) . . ?
N2 C3 H3 126.5 . . ?
C2 C3 N2 107.1(3) . . ?
C2 C3 H3 126.5 . . ?
C5 C6 C10 120.3(3) . . ?
C7 C6 C5 118.3(3) . . ?
C7 C6 C10 121.3(3) . . ?
N1 C2 H2 126.2 . . ?
C3 C2 N1 107.7(3) . . ?
C3 C2 H2 126.2 . . ?
C8 C7 C6 124.0(3) . . ?
C8 C7 H7 118 . . ?
C6 C7 H7 118 . . ?
C8 C11 C15 112.6(3) . . ?
C17 C11 C8 109.6(3) . . ?
C17 C11 C15 107.3(3) . . ?
C16 C11 C8 109.8(3) . . ?
C16 C11 C17 108.8(3) . . ?
C16 C11 C15 108.6(4) . . ?
O3 C32 C33 125.2(4) . . ?
O3 C32 C35 115.8(4) . . ?
C33 C32 C35 119.0(4) . . ?
C20 C24 C26 111.2(3) . . ?
C27 C24 C20 110.0(3) . . ?
C27 C24 C26 109.9(3) . . ?
C28 C24 C20 111.4(3) . . ?
C28 C24 C27 107.6(3) . . ?
C28 C24 C26 106.6(3) . . ?
C22 C25 C29 112.3(3) . . ?
C22 C25 C31 109.4(3) . . ?
C30 C25 C22 109.4(3) . . ?
C30 C25 C29 109.1(3) . . ?
C30 C25 C31 109.1(3) . . ?
C29 C25 C31 107.5(3) . . ?
C12 C10 C6 110.7(3) . . ?
C13 C10 C6 109.5(3) . . ?
C13 C10 C12 109.6(4) . . ?
C14 C10 C6 110.9(3) . . ?
C14 C10 C12 108.4(4) . . ?
C14 C10 C13 107.6(4) . . ?
C24 C27 H27A 109.5 . . ?
C24 C27 H27B 109.5 . . ?
C24 C27 H27C 109.5 . . ?
H27A C27 H27B 109.5 . . ?
H27A C27 H27C 109.5 . . ?
H27B C27 H27C 109.5 . . ?
C25 C30 H30A 109.5 . . ?
C25 C30 H30B 109.5 . . ?
C25 C30 H30C 109.5 . . ?
H30A C30 H30B 109.5 . . ?
H30A C30 H30C 109.5 . . ?
H30B C30 H30C 109.5 . . ?
C25 C29 H29A 109.5 . . ?
C25 C29 H29B 109.5 . . ?
C25 C29 H29C 109.5 . . ?
H29A C29 H29B 109.5 . . ?
H29A C29 H29C 109.5 . . ?
H29B C29 H29C 109.5 . . ?
C11 C17 H17A 109.5 . . ?
C11 C17 H17B 109.5 . . ?
C11 C17 H17C 109.5 . . ?
H17A C17 H17B 109.5 . . ?
H17A C17 H17C 109.5 . . ?
H17B C17 H17C 109.5 . . ?
C24 C28 H28A 109.5 . . ?
C24 C28 H28B 109.5 . . ?
C24 C28 H28C 109.5 . . ?
H28A C28 H28B 109.5 . . ?
H28A C28 H28C 109.5 . . ?
H28B C28 H28C 109.5 . . ?
C24 C26 H26A 109.5 . . ?
C24 C26 H26B 109.5 . . ?
C24 C26 H26C 109.5 . . ?
H26A C26 H26B 109.5 . . ?
H26A C26 H26C 109.5 . . ?
H26B C26 H26C 109.5 . . ?
C25 C31 H31A 109.5 . . ?
C25 C31 H31B 109.5 . . ?
C25 C31 H31C 109.5 . . ?
H31A C31 H31B 109.5 . . ?
H31A C31 H31C 109.5 . . ?
H31B C31 H31C 109.5 . . ?
O4 C34 C33 125.7(4) . . ?
O4 C34 C36 114.8(4) . . ?
C33 C34 C36 119.5(4) . . ?
C10 C12 H12A 109.5 . . ?
C10 C12 H12B 109.5 . . ?
C10 C12 H12C 109.5 . . ?
H12A C12 H12B 109.5 . . ?
H12A C12 H12C 109.5 . . ?
H12B C12 H12C 109.5 . . ?
C32 C33 H33 116.6 . . ?
C34 C33 C32 126.8(4) . . ?
C34 C33 H33 116.6 . . ?
C11 C15 H15A 109.5 . . ?
C11 C15 H15B 109.5 . . ?
C11 C15 H15C 109.5 . . ?
H15A C15 H15B 109.5 . . ?
H15A C15 H15C 109.5 . . ?
H15B C15 H15C 109.5 . . ?
C11 C16 H16A 109.5 . . ?
C11 C16 H16B 109.5 . . ?
C11 C16 H16C 109.5 . . ?
H16A C16 H16B 109.5 . . ?
H16A C16 H16C 109.5 . . ?
H16B C16 H16C 109.5 . . ?
C10 C13 H13A 109.5 . . ?
C10 C13 H13B 109.5 . . ?
C10 C13 H13C 109.5 . . ?
H13A C13 H13B 109.5 . . ?
H13A C13 H13C 109.5 . . ?
H13B C13 H13C 109.5 . . ?
C32 C35 H35A 109.5 . . ?
C32 C35 H35B 109.5 . . ?
C32 C35 H35C 109.5 . . ?
H35A C35 H35B 109.5 . . ?
H35A C35 H35C 109.5 . . ?
H35B C35 H35C 109.5 . . ?
C10 C14 H14A 109.5 . . ?
C10 C14 H14B 109.5 . . ?
C10 C14 H14C 109.5 . . ?
H14A C14 H14B 109.5 . . ?
H14A C14 H14C 109.5 . . ?
H14B C14 H14C 109.5 . . ?
C34 C36 H36A 109.5 . . ?
C34 C36 H36B 109.5 . . ?
C34 C36 H36C 109.5 . . ?
H36A C36 H36B 109.5 . . ?
H36A C36 H36C 109.5 . . ?
H36B C36 H36C 109.5 . . ?

loop_
_geom_bond_atom_site_label_1
_geom_bond_atom_site_label_2
_geom_bond_distance
_geom_bond_site_symmetry_2
_geom_bond_publ_flag
Mn1 O2 1.853(2) . ?
Mn1 O3 2.083(3) . ?
Mn1 O1 1.858(3) . ?
Mn1 O4 1.976(2) . ?
Mn1 C1 1.979(3) . ?
O2 C19 1.343(4) . ?
O3 C32 1.266(4) . ?
O1 C5 1.326(4) . ?
O4 C34 1.277(5) . ?
N1 C1 1.359(4) . ?
N1 C4 1.438(4) . ?
N1 C2 1.381(4) . ?
N2 C1 1.355(4) . ?
N2 C18 1.437(4) . ?
N2 C3 1.388(4) . ?
C8 C9 1.390(5) . ?
C8 C7 1.391(5) . ?
C8 C11 1.533(5) . ?
C18 C23 1.387(5) . ?
C18 C19 1.407(4) . ?
C21 H21 0.93 . ?
C21 C22 1.398(5) . ?
C21 C20 1.384(5) . ?
C22 C23 1.390(5) . ?
C22 C25 1.532(5) . ?
C4 C5 1.414(5) . ?
C4 C9 1.388(5) . ?
C20 C19 1.424(5) . ?
C20 C24 1.537(5) . ?
C5 C6 1.417(5) . ?
C23 H23 0.93 . ?
C9 H9 0.93 . ?
C3 H3 0.93 . ?
C3 C2 1.342(5) . ?
C6 C7 1.393(5) . ?
C6 C10 1.547(5) . ?
C2 H2 0.93 . ?
C7 H7 0.93 . ?
C11 C17 1.530(6) . ?
C11 C15 1.533(5) . ?
C11 C16 1.527(5) . ?
C32 C33 1.396(6) . ?
C32 C35 1.504(6) . ?
C24 C27 1.537(5) . ?
C24 C28 1.535(5) . ?
C24 C26 1.541(5) . ?
C25 C30 1.530(5) . ?
C25 C29 1.536(5) . ?
C25 C31 1.540(5) . ?
C10 C12 1.531(6) . ?
C10 C13 1.527(6) . ?
C10 C14 1.525(5) . ?
C27 H27A 0.96 . ?
C27 H27B 0.96 . ?
C27 H27C 0.96 . ?
C30 H30A 0.96 . ?
C30 H30B 0.96 . ?
C30 H30C 0.96 . ?
C29 H29A 0.96 . ?
C29 H29B 0.96 . ?
C29 H29C 0.96 . ?
C17 H17A 0.96 . ?
C17 H17B 0.96 . ?
C17 H17C 0.96 . ?
C28 H28A 0.96 . ?
C28 H28B 0.96 . ?
C28 H28C 0.96 . ?
C26 H26A 0.96 . ?
C26 H26B 0.96 . ?
C26 H26C 0.96 . ?
C31 H31A 0.96 . ?
C31 H31B 0.96 . ?
C31 H31C 0.96 . ?
C34 C33 1.380(6) . ?
C34 C36 1.504(6) . ?
C12 H12A 0.96 . ?
C12 H12B 0.96 . ?
C12 H12C 0.96 . ?
C33 H33 0.93 . ?
C15 H15A 0.96 . ?
C15 H15B 0.96 . ?
C15 H15C 0.96 . ?
C16 H16A 0.96 . ?
C16 H16B 0.96 . ?
C16 H16C 0.96 . ?
C13 H13A 0.96 . ?
C13 H13B 0.96 . ?
C13 H13C 0.96 . ?
C35 H35A 0.96 . ?
C35 H35B 0.96 . ?
C35 H35C 0.96 . ?
C14 H14A 0.96 . ?
C14 H14B 0.96 . ?
C14 H14C 0.96 . ?
C36 H36A 0.96 . ?
C36 H36B 0.96 . ?
C36 H36C 0.96 . ?

loop_
_geom_torsion_atom_site_label_1
_geom_torsion_atom_site_label_2
_geom_torsion_atom_site_label_3
_geom_torsion_atom_site_label_4
_geom_torsion
_geom_torsion_site_symmetry_1
_geom_torsion_site_symmetry_2
_geom_torsion_site_symmetry_3
_geom_torsion_site_symmetry_4
_geom_torsion_publ_flag
Mn1 O2 C19 C18 31.3(5) . . . . ?
Mn1 O2 C19 C20 -149.7(3) . . . . ?
Mn1 O3 C32 C33 2.0(5) . . . . ?
Mn1 O3 C32 C35 179.9(3) . . . . ?
Mn1 O1 C5 C4 24.1(5) . . . . ?
Mn1 O1 C5 C6 -156.1(3) . . . . ?
Mn1 O4 C34 C33 -4.4(6) . . . . ?
Mn1 O4 C34 C36 176.2(4) . . . . ?
O2 Mn1 O1 C5 -86.1(7) . . . . ?
O3 Mn1 O2 C19 -138.5(3) . . . . ?
O3 Mn1 O1 C5 82.7(3) . . . . ?
O3 C32 C33 C34 1.9(7) . . . . ?
O1 Mn1 O2 C19 30.3(8) . . . . ?
O1 C5 C6 C7 -178.6(3) . . . . ?
O1 C5 C6 C10 4.0(5) . . . . ?
O4 Mn1 O2 C19 131.2(3) . . . . ?
O4 Mn1 O1 C5 172.7(3) . . . . ?
O4 C34 C33 C32 -0.7(7) . . . . ?
N1 C4 C5 O1 0.1(5) . . . . ?
N1 C4 C5 C6 -179.7(3) . . . . ?
N1 C4 C9 C8 178.5(3) . . . . ?
N2 C18 C23 C22 -174.2(3) . . . . ?
N2 C18 C19 O2 -5.9(5) . . . . ?
N2 C18 C19 C20 175.1(3) . . . . ?
N2 C3 C2 N1 0.3(4) . . . . ?
C1 Mn1 O2 C19 -27.3(3) . . . . ?
C1 Mn1 O1 C5 -28.4(3) . . . . ?
C1 N1 C4 C5 -8.0(5) . . . . ?
C1 N1 C4 C9 171.9(3) . . . . ?
C1 N1 C2 C3 0.6(4) . . . . ?
C1 N2 C18 C23 162.4(3) . . . . ?
C1 N2 C18 C19 -13.8(5) . . . . ?
C1 N2 C3 C2 -1.0(4) . . . . ?
C18 N2 C1 Mn1 11.0(5) . . . . ?
C18 N2 C1 N1 -171.6(3) . . . . ?
C18 N2 C3 C2 171.9(3) . . . . ?
C21 C22 C23 C18 -1.7(5) . . . . ?
C21 C22 C25 C30 -113.5(4) . . . . ?
C21 C22 C25 C29 7.7(5) . . . . ?
C21 C22 C25 C31 127.0(4) . . . . ?
C21 C20 C19 O2 -179.1(3) . . . . ?
C21 C20 C19 C18 -0.1(5) . . . . ?
C21 C20 C24 C27 116.9(4) . . . . ?
C21 C20 C24 C28 -2.4(5) . . . . ?
C21 C20 C24 C26 -121.2(4) . . . . ?
C22 C21 C20 C19 0.2(5) . . . . ?
C22 C21 C20 C24 -180.0(3) . . . . ?
C4 N1 C1 Mn1 -5.2(5) . . . . ?
C4 N1 C1 N2 177.4(3) . . . . ?
C4 N1 C2 C3 -178.0(3) . . . . ?
C4 C5 C6 C7 1.1(5) . . . . ?
C4 C5 C6 C10 -176.2(3) . . . . ?
C20 C21 C22 C23 0.7(5) . . . . ?
C20 C21 C22 C25 -178.6(3) . . . . ?
C5 C4 C9 C8 -1.6(5) . . . . ?
C5 C6 C7 C8 -1.7(6) . . . . ?
C5 C6 C10 C12 -61.9(5) . . . . ?
C5 C6 C10 C13 59.1(5) . . . . ?
C5 C6 C10 C14 177.7(4) . . . . ?
C23 C18 C19 O2 178.1(3) . . . . ?
C23 C18 C19 C20 -0.9(5) . . . . ?
C23 C22 C25 C30 67.2(4) . . . . ?
C23 C22 C25 C29 -171.5(3) . . . . ?
C23 C22 C25 C31 -52.3(4) . . . . ?
C9 C8 C7 C6 0.5(6) . . . . ?
C9 C8 C11 C17 60.1(4) . . . . ?
C9 C8 C11 C15 179.5(4) . . . . ?
C9 C8 C11 C16 -59.3(5) . . . . ?
C9 C4 C5 O1 -179.8(3) . . . . ?
C9 C4 C5 C6 0.4(5) . . . . ?
C19 C18 C23 C22 1.9(5) . . . . ?
C19 C20 C24 C27 -63.3(4) . . . . ?
C19 C20 C24 C28 177.4(3) . . . . ?
C19 C20 C24 C26 58.6(4) . . . . ?
C3 N2 C1 Mn1 -176.1(3) . . . . ?
C3 N2 C1 N1 1.4(4) . . . . ?
C3 N2 C18 C23 -9.5(5) . . . . ?
C3 N2 C18 C19 174.4(3) . . . . ?
C2 N1 C1 Mn1 176.3(3) . . . . ?
C2 N1 C1 N2 -1.2(4) . . . . ?
C2 N1 C4 C5 170.4(3) . . . . ?
C2 N1 C4 C9 -9.8(5) . . . . ?
C7 C8 C9 C4 1.2(5) . . . . ?
C7 C8 C11 C17 -120.8(4) . . . . ?
C7 C8 C11 C15 -1.4(5) . . . . ?
C7 C8 C11 C16 119.7(4) . . . . ?
C7 C6 C10 C12 120.8(4) . . . . ?
C7 C6 C10 C13 -118.2(4) . . . . ?
C7 C6 C10 C14 0.4(5) . . . . ?
C11 C8 C9 C4 -179.7(3) . . . . ?
C11 C8 C7 C6 -178.5(3) . . . . ?
C24 C20 C19 O2 1.0(5) . . . . ?
C24 C20 C19 C18 -179.9(3) . . . . ?
C25 C22 C23 C18 177.6(3) . . . . ?
C10 C6 C7 C8 175.7(4) . . . . ?
C35 C32 C33 C34 -176.0(4) . . . . ?
C36 C34 C33 C32 178.6(5) . . . . ?

loop_
_exptl_oxdiff_crystal_face_indexfrac_h
_exptl_oxdiff_crystal_face_indexfrac_k
_exptl_oxdiff_crystal_face_indexfrac_l
_exptl_oxdiff_crystal_face_x
_exptl_oxdiff_crystal_face_y
_exptl_oxdiff_crystal_face_z
0.9990 0.9991 0.9984 0.0186 0.0735 -0.0331
-0.9990 -0.9991 -0.9984 -0.0186 -0.0735 0.0331
0.9998 0.0003 -0.9992 -0.0056 -0.0036 -0.0941
-0.0003 0.9989 0.9989 -0.0134 0.0530 0.0264
0.0003 -0.9989 -0.9989 0.0134 -0.0530 -0.0264
0.9995 0.9993 -0.0003 -0.0189 0.0494 -0.0678
-0.9997 0.9988 0.9994 -0.0453 0.0325 0.0858
0.9997 -0.9988 -0.9994 0.0453 -0.0325 -0.0858
0.0001 0.9991 0.0003 -0.0509 0.0289 -0.0083
-0.0001 -0.9991 -0.0003 0.0509 -0.0289 0.0083
-0.9999 -0.9994 0.9989 0.0564 -0.0253 0.1024
0.9999 0.9994 -0.9989 -0.0564 0.0253 -0.1024
-9.9919 10.9882 0.0082 -0.8794 0.1137 0.5032
0.0063 9.9926 -10.9824 -0.9217 0.0245 -0.4642
7.9899 -8.9916 7.9825 1.0140 0.0959 -0.1236
-7.9899 8.9916 -7.9825 -1.0140 -0.0959 0.1236
-13.9905 0.9966 0.0077 -0.4985 -0.2575 0.8240
-0.0079 -1.0017 16.9765 0.6889 0.3803 0.5974
0.0079 1.0017 -16.9765 -0.6889 -0.3803 -0.5974
-11.9866 -0.9993 -11.9774 -0.7832 -0.5633 0.3059
11.9866 0.9993 11.9774 0.7832 0.5633 -0.3059
7.9897 -6.9936 8.9816 0.9497 0.1778 -0.1056
-0.0063 -9.9926 10.9824 0.9217 -0.0245 0.4642
5.9894 -4.9964 12.9777 0.9342 0.2910 0.1353
7.9875 0.9980 15.9741 0.8054 0.5778 0.0706

loop_
_smtbx_masks_void_nr
_smtbx_masks_void_average_x
_smtbx_masks_void_average_y
_smtbx_masks_void_average_z
_smtbx_masks_void_volume
_smtbx_masks_void_count_electrons
_smtbx_masks_void_content
1 -0.002 0.202 0.092 50.5 0.0 ?
2 0.002 0.798 -0.092 50.5 0.0 ?
